data_4122764
loop_
_publ_author_name
'Bassanetti, Irene'
'Comotti, Angiolina'
'Sozzani, Piero'
'Bracco, Silvia'
'Calestani, Gianluca'
'Mezzadri, Francesco'
'Marchi\`o, Luciano'

_publ_section_title
;
 Porous molecular crystals by macrocyclic coordination supramolecules.
;
_journal_issue 42
_journal_name_full 'Journal of the American Chemical Society'
_journal_page_first 14883
_journal_page_last 14895
_journal_paper_doi 10.1021/ja507555j
_journal_volume 136
_journal_year 2014
_chemical_formula_moiety 'C144 H156 Ag6 F36 N24 O6 P6 S6, 12(C H2 Cl2)'
_chemical_formula_sum 'C156 H180 Ag6 Cl24 F36 N24 O6 P6 S6'
_chemical_formula_weight 5047.44
_chemical_name_systematic
;
 ?
;
_space_group_IT_number 203
_symmetry_cell_setting cubic
_symmetry_space_group_name_Hall '-F 2uv 2vw 3'
_symmetry_space_group_name_H-M 'F d -3 :2'
_atom_sites_solution_hydrogens geom
_atom_sites_solution_primary direct
_atom_sites_solution_secondary difmap
_audit_creation_method SHELXL-97
_cell_angle_alpha 90.00
_cell_angle_beta 90.00
_cell_angle_gamma 90.00
_cell_formula_units_Z 16
_cell_length_a 42.950(3)
_cell_length_b 42.950(3)
_cell_length_c 42.950(3)
_cell_measurement_reflns_used 33568
_cell_measurement_temperature 293(2)
_cell_measurement_theta_max 20.94
_cell_measurement_theta_min 0.81
_cell_volume 79230(10)
_computing_cell_refinement Saint
_computing_data_collection Smart
_computing_data_reduction Saint
_computing_structure_refinement 'SHELXL-97 (Sheldrick, 1997)'
_computing_structure_solution Sir2004
_diffrn_ambient_temperature 293(2)
_diffrn_measured_fraction_theta_full 0.999
_diffrn_measured_fraction_theta_max 0.999
_diffrn_measurement_device_type 'Bruker Smart APEXII CCD'
_diffrn_measurement_method 'theta & omega scan'
_diffrn_radiation_monochromator graphite
_diffrn_radiation_source 'fine-focus sealed tube'
_diffrn_radiation_type MoK\a
_diffrn_radiation_wavelength 0.71073
_diffrn_reflns_av_R_equivalents 0.1810
_diffrn_reflns_av_sigmaI/netI 0.0504
_diffrn_reflns_limit_h_max 43
_diffrn_reflns_limit_h_min -43
_diffrn_reflns_limit_k_max 43
_diffrn_reflns_limit_k_min -42
_diffrn_reflns_limit_l_max 42
_diffrn_reflns_limit_l_min -43
_diffrn_reflns_number 133557
_diffrn_reflns_theta_full 20.95
_diffrn_reflns_theta_max 20.95
_diffrn_reflns_theta_min 0.82
_diffrn_standards_decay_% none
_exptl_absorpt_coefficient_mu 1.109
_exptl_absorpt_correction_T_max 1.000
_exptl_absorpt_correction_T_min 0.821
_exptl_absorpt_correction_type multi-scan
_exptl_absorpt_process_details SADABS
_exptl_crystal_colour colorless
_exptl_crystal_density_diffrn 1.693
_exptl_crystal_density_method 'not measured'
_exptl_crystal_description prism
_exptl_crystal_F_000 40512
_exptl_crystal_size_max 0.10
_exptl_crystal_size_mid 0.07
_exptl_crystal_size_min 0.05
_platon_squeeze_details
;
;
_refine_diff_density_max 0.576
_refine_diff_density_min -0.320
_refine_diff_density_rms 0.072
_refine_ls_extinction_method none
_refine_ls_goodness_of_fit_ref 1.087
_refine_ls_hydrogen_treatment constr
_refine_ls_matrix_type full
_refine_ls_number_parameters 351
_refine_ls_number_reflns 3545
_refine_ls_number_restraints 5
_refine_ls_restrained_S_all 1.087
_refine_ls_R_factor_all 0.1093
_refine_ls_R_factor_gt 0.0773
_refine_ls_shift/su_max 0.001
_refine_ls_shift/su_mean 0.000
_refine_ls_structure_factor_coef Fsqd
_refine_ls_weighting_details 'calc w=1/[\s^2^(Fo^2^)+(0.1550P)^2^+269.2080P] where P=(Fo^2^+2Fc^2^)/3'
_refine_ls_weighting_scheme calc
_refine_ls_wR_factor_gt 0.2156
_refine_ls_wR_factor_ref 0.2453
_reflns_number_gt 2865
_reflns_number_total 3545
_reflns_threshold_expression >2sigma(I)
_cod_data_source_file ja507555j_si_002.cif
_cod_data_source_block ib213dhott
_cod_depositor_comments
;
The following automatic conversions were performed:

'_symmetry_cell_setting' value 'Cubic' changed to 'cubic' according
to
/home/saulius/struct/COD-crude-data--automatic-downloads/rss-feeds/ACS/lib/dictionaries/cif_core.dic
dictionary named 'cif_core.dic' version 2.4.2 from 2011-04-26.

Automatic conversion script
Id: cif_fix_values 2827 2014-09-09 07:05:25Z andrius 

 Adding full bibliography for 4122761--4122771.cif.
;
_cod_original_sg_symbol_Hall -F2uv2vw
_cod_original_sg_symbol_H-M Fd-3
_cod_database_code 4122764

loop_
_symmetry_equiv_pos_as_xyz
'x, y, z'
'-x+1/4, -y+1/4, z'
'x, -y+1/4, -z+1/4'
'-x+1/4, y, -z+1/4'
'z, x, y'
'y, z, x'
'-z+1/4, -x+1/4, y'
'-y+1/4, z, -x+1/4'
'z, -x+1/4, -y+1/4'
'-y+1/4, -z+1/4, x'
'-z+1/4, x, -y+1/4'
'y, -z+1/4, -x+1/4'
'x, y+1/2, z+1/2'
'-x+1/4, -y+3/4, z+1/2'
'x, -y+3/4, -z+3/4'
'-x+1/4, y+1/2, -z+3/4'
'z, x+1/2, y+1/2'
'y, z+1/2, x+1/2'
'-z+1/4, -x+3/4, y+1/2'
'-y+1/4, z+1/2, -x+3/4'
'z, -x+3/4, -y+3/4'
'-y+1/4, -z+3/4, x+1/2'
'-z+1/4, x+1/2, -y+3/4'
'y, -z+3/4, -x+3/4'
'x+1/2, y, z+1/2'
'-x+3/4, -y+1/4, z+1/2'
'x+1/2, -y+1/4, -z+3/4'
'-x+3/4, y, -z+3/4'
'z+1/2, x, y+1/2'
'y+1/2, z, x+1/2'
'-z+3/4, -x+1/4, y+1/2'
'-y+3/4, z, -x+3/4'
'z+1/2, -x+1/4, -y+3/4'
'-y+3/4, -z+1/4, x+1/2'
'-z+3/4, x, -y+3/4'
'y+1/2, -z+1/4, -x+3/4'
'x+1/2, y+1/2, z'
'-x+3/4, -y+3/4, z'
'x+1/2, -y+3/4, -z+1/4'
'-x+3/4, y+1/2, -z+1/4'
'z+1/2, x+1/2, y'
'y+1/2, z+1/2, x'
'-z+3/4, -x+3/4, y'
'-y+3/4, z+1/2, -x+1/4'
'z+1/2, -x+3/4, -y+1/4'
'-y+3/4, -z+3/4, x'
'-z+3/4, x+1/2, -y+1/4'
'y+1/2, -z+3/4, -x+1/4'
'-x, -y, -z'
'x-1/4, y-1/4, -z'
'-x, y-1/4, z-1/4'
'x-1/4, -y, z-1/4'
'-z, -x, -y'
'-y, -z, -x'
'z-1/4, x-1/4, -y'
'y-1/4, -z, x-1/4'
'-z, x-1/4, y-1/4'
'y-1/4, z-1/4, -x'
'z-1/4, -x, y-1/4'
'-y, z-1/4, x-1/4'
'-x, -y+1/2, -z+1/2'
'x-1/4, y+1/4, -z+1/2'
'-x, y+1/4, z+1/4'
'x-1/4, -y+1/2, z+1/4'
'-z, -x+1/2, -y+1/2'
'-y, -z+1/2, -x+1/2'
'z-1/4, x+1/4, -y+1/2'
'y-1/4, -z+1/2, x+1/4'
'-z, x+1/4, y+1/4'
'y-1/4, z+1/4, -x+1/2'
'z-1/4, -x+1/2, y+1/4'
'-y, z+1/4, x+1/4'
'-x+1/2, -y, -z+1/2'
'x+1/4, y-1/4, -z+1/2'
'-x+1/2, y-1/4, z+1/4'
'x+1/4, -y, z+1/4'
'-z+1/2, -x, -y+1/2'
'-y+1/2, -z, -x+1/2'
'z+1/4, x-1/4, -y+1/2'
'y+1/4, -z, x+1/4'
'-z+1/2, x-1/4, y+1/4'
'y+1/4, z-1/4, -x+1/2'
'z+1/4, -x, y+1/4'
'-y+1/2, z-1/4, x+1/4'
'-x+1/2, -y+1/2, -z'
'x+1/4, y+1/4, -z'
'-x+1/2, y+1/4, z-1/4'
'x+1/4, -y+1/2, z-1/4'
'-z+1/2, -x+1/2, -y'
'-y+1/2, -z+1/2, -x'
'z+1/4, x+1/4, -y'
'y+1/4, -z+1/2, x-1/4'
'-z+1/2, x+1/4, y-1/4'
'y+1/4, z+1/4, -x'
'z+1/4, -x+1/2, y-1/4'
'-y+1/2, z+1/4, x-1/4'

loop_
_atom_site_label
_atom_site_type_symbol
_atom_site_fract_x
_atom_site_fract_y
_atom_site_fract_z
_atom_site_U_iso_or_equiv
_atom_site_adp_type
_atom_site_occupancy
_atom_site_symmetry_multiplicity
_atom_site_calc_flag
_atom_site_refinement_flags
Ag Ag 0.15524(2) 0.88376(2) 0.53890(2) 0.0837(5) Uani 1 1 d .
S13 S 0.11339(7) 0.81381(7) 0.45459(7) 0.0796(9) Uani 1 1 d .
P1 P 0.1250 0.91082(13) 0.6250 0.0895(14) Uani 1 2 d S
P2 P 0.2389(2) 1.0111(2) 0.5111(2) 0.164(4) Uani 1 3 d S
P3 P 0.2500 0.7500 0.5000 0.174(5) Uani 1 6 d SD
C73 C 0.1464(3) 0.8384(3) 0.4584(2) 0.071(3) Uani 1 1 d .
F1 F 0.1212(2) 0.9097(2) 0.58862(19) 0.151(3) Uani 1 1 d .
N11 N 0.09645(19) 0.86289(18) 0.50276(18) 0.060(2) Uani 1 1 d .
N12 N 0.1115(2) 0.91456(19) 0.4878(2) 0.070(2) Uani 1 1 d .
N21 N 0.11407(19) 0.8542(2) 0.5277(2) 0.071(2) Uani 1 1 d .
N22 N 0.1279(2) 0.9227(2) 0.5136(2) 0.074(2) Uani 1 1 d .
C23 C 0.1428(2) 0.8689(2) 0.4692(2) 0.063(3) Uani 1 1 d .
F2 F 0.1506(2) 0.9360(2) 0.6222(2) 0.158(3) Uani 1 1 d .
F3 F 0.1510(2) 0.8852(2) 0.6220(2) 0.160(4) Uani 1 1 d .
C13 C 0.1108(2) 0.8815(2) 0.4784(2) 0.066(3) Uani 1 1 d .
H13 H 0.0974 0.8800 0.4600 0.079 Uiso 1 1 calc R
C31 C 0.0679(2) 0.8510(3) 0.5044(3) 0.071(3) Uani 1 1 d .
C32 C 0.0937(3) 0.9386(3) 0.4763(3) 0.078(3) Uani 1 1 d .
C33 C 0.1688(3) 0.8872(3) 0.4696(2) 0.075(3) Uani 1 1 d .
H33 H 0.1671 0.9078 0.4759 0.090 Uiso 1 1 calc R
C21 C 0.0661(3) 0.8350(3) 0.5319(3) 0.089(4) Uani 1 1 d .
H21 H 0.0489 0.8245 0.5397 0.107 Uiso 1 1 calc R
C11 C 0.0955(3) 0.8375(3) 0.5460(3) 0.074(3) Uani 1 1 d .
C63 C 0.1753(3) 0.8280(3) 0.4493(3) 0.090(3) Uani 1 1 d .
H63 H 0.1775 0.8078 0.4419 0.108 Uiso 1 1 calc R
C51 C 0.0435(3) 0.8554(3) 0.4798(3) 0.102(4) Uani 1 1 d .
H51A H 0.0396 0.8773 0.4770 0.153 Uiso 1 1 calc R
H51C H 0.0246 0.8452 0.4861 0.153 Uiso 1 1 calc R
H51B H 0.0507 0.8466 0.4606 0.153 Uiso 1 1 calc R
C53 C 0.2010(3) 0.8471(4) 0.4511(3) 0.096(4) Uani 1 1 d .
H53 H 0.2206 0.8397 0.4455 0.116 Uiso 1 1 calc R
C123 C 0.1454(6) 0.7562(4) 0.5223(4) 0.156(7) Uani 1 1 d .
H123 H 0.1640 0.7503 0.5316 0.187 Uiso 1 1 calc R
C22 C 0.1001(3) 0.9626(3) 0.4955(3) 0.086(3) Uani 1 1 d .
H22 H 0.0917 0.9826 0.4941 0.103 Uiso 1 1 calc R
C103 C 0.0897(5) 0.7505(5) 0.5165(5) 0.139(6) Uani 1 1 d .
H103 H 0.0711 0.7411 0.5226 0.167 Uiso 1 1 calc R
C93 C 0.0894(4) 0.7710(3) 0.4937(4) 0.103(4) Uani 1 1 d .
H93 H 0.0709 0.7755 0.4834 0.124 Uiso 1 1 calc R
C43 C 0.1974(3) 0.8762(3) 0.4610(3) 0.092(4) Uani 1 1 d .
H43 H 0.2146 0.8893 0.4620 0.110 Uiso 1 1 calc R
C41 C 0.1073(3) 0.8236(3) 0.5758(3) 0.101(4) Uani 1 1 d .
H41B H 0.1229 0.8082 0.5712 0.151 Uiso 1 1 calc R
H41C H 0.0904 0.8140 0.5868 0.151 Uiso 1 1 calc R
H41A H 0.1163 0.8397 0.5885 0.151 Uiso 1 1 calc R
C52 C 0.0750(4) 0.9373(3) 0.4485(3) 0.123(5) Uani 1 1 d .
H52A H 0.0662 0.9574 0.4445 0.184 Uiso 1 1 calc R
H52C H 0.0586 0.9224 0.4513 0.184 Uiso 1 1 calc R
H52B H 0.0878 0.9312 0.4312 0.184 Uiso 1 1 calc R
C12 C 0.1210(3) 0.9526(3) 0.5177(3) 0.079(3) Uani 1 1 d .
F4 F 0.2276(6) 0.9853(5) 0.4906(5) 0.367(14) Uani 1 1 d .
C133 C 0.1441(4) 0.7783(3) 0.4994(4) 0.110(4) Uani 1 1 d .
H133 H 0.1624 0.7883 0.4934 0.132 Uiso 1 1 calc R
C42 C 0.1383(4) 0.9700(3) 0.5439(3) 0.129(5) Uani 1 1 d .
H42A H 0.1547 0.9570 0.5520 0.194 Uiso 1 1 calc R
H42B H 0.1240 0.9750 0.5604 0.194 Uiso 1 1 calc R
H42C H 0.1471 0.9889 0.5358 0.194 Uiso 1 1 calc R
C113 C 0.1162(8) 0.7428(4) 0.5310(4) 0.162(9) Uani 1 1 d .
O13 O 0.1168(4) 0.7207(4) 0.5562(4) 0.226(6) Uiso 1 1 d D
F5 F 0.2128(5) 1.0307(5) 0.5008(5) 0.347(12) Uani 1 1 d .
F6 F 0.2234(9) 0.7751(9) 0.502(2) 0.27(5) Uani 0.33 1 d PD
F8 F 0.2708(2) 0.7708(2) 0.4792(2) 0.39(3) Uani 1 3 d SD
F7 F 0.2317(11) 0.777(2) 0.5149(14) 0.31(5) Uani 0.33 1 d PD
C83 C 0.1170(4) 0.7860(3) 0.4850(3) 0.092(4) Uani 1 1 d .
C143 C 0.1470(7) 0.7078(9) 0.5661(10) 0.39(2) Uiso 1 1 d D
H14A H 0.1633 0.7167 0.5538 0.590 Uiso 1 1 calc R
H14B H 0.1468 0.6856 0.5634 0.590 Uiso 1 1 calc R
H14C H 0.1505 0.7126 0.5877 0.590 Uiso 1 1 calc R

loop_
_atom_site_aniso_label
_atom_site_aniso_U_11
_atom_site_aniso_U_22
_atom_site_aniso_U_33
_atom_site_aniso_U_23
_atom_site_aniso_U_13
_atom_site_aniso_U_12
Ag 0.0787(7) 0.0987(8) 0.0737(7) 0.0036(5) -0.0104(5) -0.0041(5)
S13 0.082(2) 0.0696(18) 0.087(2) -0.0114(15) 0.0086(15) -0.0009(15)
P1 0.067(3) 0.125(4) 0.077(3) 0.000 0.006(2) 0.000
P2 0.164(4) 0.164(4) 0.164(4) 0.053(5) -0.053(5) -0.053(5)
P3 0.174(5) 0.174(5) 0.174(5) -0.012(8) -0.012(8) 0.012(8)
C73 0.088(9) 0.071(8) 0.056(6) -0.008(5) -0.004(6) 0.001(6)
F1 0.132(7) 0.224(10) 0.096(6) 0.001(6) 0.002(5) 0.002(6)
N11 0.057(6) 0.071(5) 0.052(5) 0.000(4) -0.003(5) -0.004(5)
N12 0.077(6) 0.059(6) 0.073(6) -0.006(5) 0.001(5) 0.001(5)
N21 0.064(5) 0.076(6) 0.073(6) 0.001(5) 0.008(5) -0.002(5)
N22 0.080(6) 0.071(7) 0.072(6) -0.010(5) -0.006(5) -0.009(5)
C23 0.064(7) 0.071(8) 0.054(6) 0.010(5) -0.002(5) -0.009(6)
F2 0.149(7) 0.170(8) 0.155(8) 0.027(6) -0.013(6) -0.053(6)
F3 0.123(7) 0.191(9) 0.168(9) -0.006(7) -0.004(6) 0.048(7)
C13 0.072(7) 0.074(7) 0.051(6) -0.005(5) -0.004(5) -0.008(6)
C31 0.064(8) 0.084(8) 0.064(8) -0.020(6) -0.003(6) -0.003(6)
C32 0.084(8) 0.072(8) 0.078(8) 0.001(7) -0.002(7) 0.014(7)
C33 0.090(9) 0.074(7) 0.062(7) -0.006(5) -0.001(6) -0.007(7)
C21 0.092(10) 0.086(9) 0.091(10) -0.030(8) 0.020(8) -0.005(7)
C11 0.081(8) 0.068(7) 0.073(8) -0.007(6) -0.005(7) -0.002(6)
C63 0.077(9) 0.095(9) 0.098(9) -0.013(7) 0.001(7) 0.011(8)
C51 0.078(8) 0.130(11) 0.099(9) -0.013(8) -0.004(7) 0.003(7)
C53 0.066(9) 0.120(12) 0.102(10) -0.017(8) 0.015(7) 0.014(8)
C123 0.26(3) 0.095(12) 0.108(13) 0.020(11) -0.014(14) -0.022(14)
C22 0.109(10) 0.066(8) 0.082(8) 0.005(7) 0.005(8) 0.003(7)
C103 0.176(19) 0.120(15) 0.122(15) 0.009(12) 0.009(13) -0.001(13)
C93 0.124(13) 0.076(9) 0.110(11) -0.010(8) 0.008(9) 0.003(8)
C43 0.078(9) 0.113(11) 0.083(9) -0.006(8) 0.005(7) -0.010(8)
C41 0.114(10) 0.102(10) 0.086(9) 0.021(7) 0.001(7) -0.009(8)
C52 0.146(13) 0.108(11) 0.115(11) 0.003(9) -0.023(10) 0.055(9)
C12 0.106(9) 0.051(7) 0.081(8) -0.010(6) 0.017(7) 0.000(6)
F4 0.55(3) 0.28(2) 0.28(2) 0.053(15) -0.21(2) -0.17(2)
C133 0.139(14) 0.078(9) 0.113(11) -0.001(9) 0.006(10) -0.015(9)
C42 0.170(15) 0.104(10) 0.115(11) -0.030(9) 0.008(10) -0.039(10)
C113 0.31(3) 0.094(12) 0.083(12) 0.036(9) 0.036(16) -0.018(17)
F5 0.26(2) 0.26(2) 0.52(3) 0.09(2) -0.16(2) 0.026(14)
F6 0.12(3) 0.16(4) 0.54(14) -0.22(6) 0.00(6) 0.03(3)
F8 0.39(3) 0.39(3) 0.39(3) 0.09(2) 0.09(2) -0.09(2)
F7 0.17(5) 0.49(12) 0.26(6) -0.29(7) -0.03(5) -0.02(5)
C83 0.102(10) 0.077(8) 0.099(10) -0.029(7) 0.022(9) -0.012(8)

loop_
_atom_type_symbol
_atom_type_description
_atom_type_scat_dispersion_real
_atom_type_scat_dispersion_imag
_atom_type_scat_source
C C 0.0033 0.0016 'International Tables Vol C Tables 4.2.6.8 and 6.1.1.4'
H H 0.0000 0.0000 'International Tables Vol C Tables 4.2.6.8 and 6.1.1.4'
N N 0.0061 0.0033 'International Tables Vol C Tables 4.2.6.8 and 6.1.1.4'
F F 0.0171 0.0103 'International Tables Vol C Tables 4.2.6.8 and 6.1.1.4'
P P 0.1023 0.0942 'International Tables Vol C Tables 4.2.6.8 and 6.1.1.4'
S S 0.1246 0.1234 'International Tables Vol C Tables 4.2.6.8 and 6.1.1.4'
Cl Cl 0.1484 0.1585 'International Tables Vol C Tables 4.2.6.8 and 6.1.1.4'
Ag Ag -0.8971 1.1015 'International Tables Vol C Tables 4.2.6.8 and 6.1.1.4'
O O 0.0106 0.0060 'International Tables Vol C Tables 4.2.6.8 and 6.1.1.4'

loop_
_geom_angle_atom_site_label_1
_geom_angle_atom_site_label_2
_geom_angle_atom_site_label_3
_geom_angle
_geom_angle_site_symmetry_1
_geom_angle_site_symmetry_3
N21 Ag N22 84.7(3) . .
N21 Ag S13 146.5(2) . 59_565
N22 Ag S13 128.8(2) . 59_565
C73 S13 C83 105.2(6) . .
C73 S13 Ag 108.0(4) . 72_655
C83 S13 Ag 110.4(4) . 72_655
F2 P1 F2 91.2(8) . 4_556
F2 P1 F3 179.8(6) . 4_556
F2 P1 F3 88.8(6) 4_556 4_556
F2 P1 F3 88.8(6) . .
F2 P1 F3 179.8(6) 4_556 .
F3 P1 F3 91.2(9) 4_556 .
F2 P1 F1 91.4(5) . 4_556
F2 P1 F1 91.2(5) 4_556 4_556
F3 P1 F1 88.4(5) 4_556 4_556
F3 P1 F1 89.1(5) . 4_556
F2 P1 F1 91.2(5) . .
F2 P1 F1 91.4(5) 4_556 .
F3 P1 F1 89.1(5) 4_556 .
F3 P1 F1 88.4(5) . .
F1 P1 F1 176.3(9) 4_556 .
F5 P2 F5 88.0(16) . 31_564
F5 P2 F5 88.0(16) . 20_655
F5 P2 F5 88.0(16) 31_564 20_655
F5 P2 F4 92.3(12) . 31_564
F5 P2 F4 90.0(12) 31_564 31_564
F5 P2 F4 177.9(15) 20_655 31_564
F5 P2 F4 90.0(12) . .
F5 P2 F4 177.9(15) 31_564 .
F5 P2 F4 92.3(12) 20_655 .
F4 P2 F4 89.8(17) 31_564 .
F5 P2 F4 177.9(15) . 20_655
F5 P2 F4 92.3(12) 31_564 20_655
F5 P2 F4 90.0(12) 20_655 20_655
F4 P2 F4 89.8(17) 31_564 20_655
F4 P2 F4 89.8(17) . 20_655
F8 P3 F8 180.0(13) 85_566 .
F8 P3 F7 95(3) 85_566 85_566
F8 P3 F7 85(3) . 85_566
F8 P3 F7 85(3) 85_566 47_556
F8 P3 F7 95(3) . 47_556
F7 P3 F7 60.8(9) 85_566 47_556
F8 P3 F7 85(3) 85_566 36_465
F8 P3 F7 95(3) . 36_465
F7 P3 F7 60.8(9) 85_566 36_465
F7 P3 F7 119.2(9) 47_556 36_465
F8 P3 F7 85(3) 85_566 .
F8 P3 F7 95(3) . .
F7 P3 F7 180(4) 85_566 .
F7 P3 F7 119.2(9) 47_556 .
F7 P3 F7 119.2(9) 36_465 .
F8 P3 F7 95(3) 85_566 59_565
F8 P3 F7 85(3) . 59_565
F7 P3 F7 119.2(9) 85_566 59_565
F7 P3 F7 180(6) 47_556 59_565
F7 P3 F7 60.8(9) 36_465 59_565
F7 P3 F7 60.8(9) . 59_565
F8 P3 F7 95(3) 85_566 72_655
F8 P3 F7 85(3) . 72_655
F7 P3 F7 119.2(9) 85_566 72_655
F7 P3 F7 60.8(9) 47_556 72_655
F7 P3 F7 180(3) 36_465 72_655
F7 P3 F7 60.8(9) . 72_655
F7 P3 F7 119.2(9) 59_565 72_655
F8 P3 F6 87(2) 85_566 47_556
F8 P3 F6 93(2) . 47_556
F7 P3 F6 36(3) 85_566 47_556
F7 P3 F6 25(3) 47_556 47_556
F7 P3 F6 95(3) 36_465 47_556
F7 P3 F6 144(3) . 47_556
F7 P3 F6 155(3) 59_565 47_556
F7 P3 F6 85(3) 72_655 47_556
F8 P3 F6 87(2) 85_566 36_465
F8 P3 F6 93(2) . 36_465
F7 P3 F6 85(3) 85_566 36_465
F7 P3 F6 144(3) 47_556 36_465
F7 P3 F6 25(3) 36_465 36_465
F7 P3 F6 95(3) . 36_465
F7 P3 F6 36(3) 59_565 36_465
F7 P3 F6 155(3) 72_655 36_465
F6 P3 F6 119.8(4) 47_556 36_465
F8 P3 F6 93(2) 85_566 72_655
F8 P3 F6 87(2) . 72_655
F7 P3 F6 95(3) 85_566 72_655
F7 P3 F6 36(3) 47_556 72_655
F7 P3 F6 155(3) 36_465 72_655
F7 P3 F6 85(3) . 72_655
F7 P3 F6 144(3) 59_565 72_655
F7 P3 F6 25(3) 72_655 72_655
F6 P3 F6 60.2(4) 47_556 72_655
F6 P3 F6 180(2) 36_465 72_655
F8 P3 F6 93(2) 85_566 85_566
F8 P3 F6 87(2) . 85_566
F7 P3 F6 25(3) 85_566 85_566
F7 P3 F6 85(3) 47_556 85_566
F7 P3 F6 36(3) 36_465 85_566
F7 P3 F6 155(3) . 85_566
F7 P3 F6 95(3) 59_565 85_566
F7 P3 F6 144(3) 72_655 85_566
F6 P3 F6 60.2(4) 47_556 85_566
F6 P3 F6 60.2(4) 36_465 85_566
F6 P3 F6 119.8(4) 72_655 85_566
C63 C73 C23 119.9(10) . .
C63 C73 S13 120.0(9) . .
C23 C73 S13 120.1(9) . .
C31 N11 N21 111.3(8) . .
C31 N11 C13 129.9(9) . .
N21 N11 C13 118.7(8) . .
N22 N12 C32 112.8(8) . .
N22 N12 C13 118.8(8) . .
C32 N12 C13 127.7(9) . .
C11 N21 N11 106.1(8) . .
C11 N21 Ag 131.1(8) . .
N11 N21 Ag 117.0(6) . .
C12 N22 N12 103.9(9) . .
C12 N22 Ag 138.6(8) . .
N12 N22 Ag 117.3(6) . .
C33 C23 C73 116.8(10) . .
C33 C23 C13 122.1(10) . .
C73 C23 C13 121.0(9) . .
N11 C13 N12 110.0(8) . .
N11 C13 C23 111.9(8) . .
N12 C13 C23 113.0(8) . .
N11 C13 H13 107.2 . .
N12 C13 H13 107.2 . .
C23 C13 H13 107.2 . .
N11 C31 C21 106.8(10) . .
N11 C31 C51 123.8(11) . .
C21 C31 C51 129.4(12) . .
C22 C32 N12 103.9(10) . .
C22 C32 C52 130.6(12) . .
N12 C32 C52 125.3(11) . .
C23 C33 C43 122.2(11) . .
C23 C33 H33 118.9 . .
C43 C33 H33 118.9 . .
C31 C21 C11 106.5(11) . .
C31 C21 H21 126.7 . .
C11 C21 H21 126.7 . .
N21 C11 C21 109.1(10) . .
N21 C11 C41 120.9(11) . .
C21 C11 C41 129.9(12) . .
C73 C63 C53 120.9(12) . .
C73 C63 H63 119.5 . .
C53 C63 H63 119.5 . .
C31 C51 H51A 109.5 . .
C31 C51 H51C 109.5 . .
H51A C51 H51C 109.5 . .
C31 C51 H51B 109.5 . .
H51A C51 H51B 109.5 . .
H51C C51 H51B 109.5 . .
C43 C53 C63 118.9(12) . .
C43 C53 H53 120.5 . .
C63 C53 H53 120.5 . .
C133 C123 C113 116(2) . .
C133 C123 H123 122.2 . .
C113 C123 H123 122.2 . .
C32 C22 C12 108.5(11) . .
C32 C22 H22 125.8 . .
C12 C22 H22 125.8 . .
C93 C103 C113 121(2) . .
C93 C103 H103 119.4 . .
C113 C103 H103 119.4 . .
C103 C93 C83 119.8(16) . .
C103 C93 H93 120.1 . .
C83 C93 H93 120.1 . .
C53 C43 C33 121.1(12) . .
C53 C43 H43 119.4 . .
C33 C43 H43 119.4 . .
C11 C41 H41B 109.5 . .
C11 C41 H41C 109.5 . .
H41B C41 H41C 109.5 . .
C11 C41 H41A 109.5 . .
H41B C41 H41A 109.5 . .
H41C C41 H41A 109.5 . .
C32 C52 H52A 109.5 . .
C32 C52 H52C 109.5 . .
H52A C52 H52C 109.5 . .
C32 C52 H52B 109.5 . .
H52A C52 H52B 109.5 . .
H52C C52 H52B 109.5 . .
N22 C12 C22 111.0(10) . .
N22 C12 C42 117.0(12) . .
C22 C12 C42 131.9(12) . .
C83 C133 C123 122.0(17) . .
C83 C133 H133 119.0 . .
C123 C133 H133 119.0 . .
C12 C42 H42A 109.5 . .
C12 C42 H42B 109.5 . .
H42A C42 H42B 109.5 . .
C12 C42 H42C 109.5 . .
H42A C42 H42C 109.5 . .
H42B C42 H42C 109.5 . .
C103 C113 C123 121.6(17) . .
C103 C113 O13 122(3) . .
C123 C113 O13 117(3) . .
C113 O13 C143 119(3) . .
F7 F6 F7 146(9) . 72_655
F7 F6 P3 76(6) . .
F7 F6 P3 71(4) 72_655 .
F7 F6 F6 136(6) . 72_655
F7 F6 F6 13(3) 72_655 72_655
P3 F6 F6 59.88(19) . 72_655
F7 F6 F6 19(4) . 59_565
F7 F6 F6 128(5) 72_655 59_565
P3 F6 F6 59.88(18) . 59_565
F6 F6 F6 119.0(15) 72_655 59_565
F6 F7 F6 147(6) . 59_565
F6 F7 P3 79(5) . .
F6 F7 P3 73(4) 59_565 .
F6 F7 F7 20(6) . 72_655
F6 F7 F7 128(4) 59_565 72_655
P3 F7 F7 59.6(4) . 72_655
F6 F7 F7 136(4) . 59_565
F6 F7 F7 14(4) 59_565 59_565
P3 F7 F7 59.6(5) . 59_565
F7 F7 F7 117(3) 72_655 59_565
C133 C83 C93 119.6(14) . .
C133 C83 S13 124.9(11) . .
C93 C83 S13 115.5(13) . .
O13 C143 H14A 109.5 . .
O13 C143 H14B 109.5 . .
H14A C143 H14B 109.5 . .
O13 C143 H14C 109.5 . .
H14A C143 H14C 109.5 . .
H14B C143 H14C 109.5 . .

loop_
_geom_bond_atom_site_label_1
_geom_bond_atom_site_label_2
_geom_bond_distance
_geom_bond_site_symmetry_2
Ag N21 2.229(8) .
Ag N22 2.315(9) .
Ag S13 2.377(3) 59_565
S13 C73 1.777(11) .
S13 C83 1.778(15) .
S13 Ag 2.377(3) 72_655
P1 F2 1.547(9) .
P1 F2 1.547(9) 4_556
P1 F3 1.571(9) 4_556
P1 F3 1.571(9) .
P1 F1 1.572(8) 4_556
P1 F1 1.572(8) .
P2 F5 1.470(15) .
P2 F5 1.470(15) 31_564
P2 F5 1.470(15) 20_655
P2 F4 1.497(17) 31_564
P2 F4 1.497(17) .
P2 F4 1.497(17) 20_655
P3 F8 1.550(18) 85_566
P3 F8 1.550(18) .
P3 F7 1.55(6) 85_566
P3 F7 1.55(6) 47_556
P3 F7 1.55(6) 36_465
P3 F7 1.55(6) .
P3 F7 1.55(6) 59_565
P3 F7 1.55(6) 72_655
P3 F6 1.571(19) 47_556
P3 F6 1.571(19) 36_465
P3 F6 1.571(19) 72_655
P3 F6 1.571(19) 85_566
C73 C63 1.375(15) .
C73 C23 1.399(14) .
N11 C31 1.332(12) .
N11 N21 1.365(10) .
N11 C13 1.452(12) .
N12 N22 1.358(11) .
N12 C32 1.378(13) .
N12 C13 1.476(12) .
N21 C11 1.330(13) .
N22 C12 1.330(13) .
C23 C33 1.364(14) .
C23 C13 1.530(14) .
C13 H13 0.9800 .
C31 C21 1.368(15) .
C31 C51 1.500(15) .
C32 C22 1.350(15) .
C32 C52 1.439(16) .
C33 C43 1.365(16) .
C33 H33 0.9300 .
C21 C11 1.402(15) .
C21 H21 0.9300 .
C11 C41 1.502(16) .
C63 C53 1.376(17) .
C63 H63 0.9300 .
C51 H51A 0.9600 .
C51 H51C 0.9600 .
C51 H51B 0.9600 .
C53 C43 1.329(16) .
C53 H53 0.9300 .
C123 C133 1.37(2) .
C123 C113 1.43(3) .
C123 H123 0.9300 .
C22 C12 1.375(15) .
C22 H22 0.9300 .
C103 C93 1.32(2) .
C103 C113 1.34(3) .
C103 H103 0.9300 .
C93 C83 1.401(17) .
C93 H93 0.9300 .
C43 H43 0.9300 .
C41 H41B 0.9600 .
C41 H41C 0.9600 .
C41 H41A 0.9600 .
C52 H52A 0.9600 .
C52 H52C 0.9600 .
C52 H52B 0.9600 .
C12 C42 1.546(17) .
C133 C83 1.358(18) .
C133 H133 0.9300 .
C42 H42A 0.9600 .
C42 H42B 0.9600 .
C42 H42C 0.9600 .
C113 O13 1.44(2) .
O13 C143 1.476(18) .
F6 F7 0.68(9) .
F6 F7 0.96(8) 72_655
F6 F6 1.577(18) 72_655
F6 F6 1.577(18) 59_565
F7 F6 0.96(8) 59_565
F7 F7 1.57(5) 72_655
F7 F7 1.57(5) 59_565
C143 H14A 0.9600 .
C143 H14B 0.9600 .
C143 H14C 0.9600 .

loop_
_platon_squeeze_void_nr
_platon_squeeze_void_average_x
_platon_squeeze_void_average_y
_platon_squeeze_void_average_z
_platon_squeeze_void_volume
_platon_squeeze_void_count_electrons
_platon_squeeze_void_content
1 0.487 -0.009 -0.008 13840 5324 ' '
2 0.125 0.125 0.125 675 151 ' '
3 0.375 -0.125 0.375 675 153 ' '
4 0.625 0.125 0.625 675 151 ' '
5 0.875 -0.125 0.875 675 153 ' '
6 0.875 0.375 0.375 675 153 ' '
7 0.375 0.375 0.875 675 153 ' '
8 0.625 0.625 0.125 675 151 ' '
9 0.125 0.625 0.625 675 151 ' '
